data_2013146
loop_
_publ_author_name
'Bajue, Stanley A.'
'Gumbs, Shellie'
'Jones, Lauren'
'Bramwell, Fitzgerald B.'
'Patrick, Brian O.'
'Selegue, John P.'
'Brock, Carolyn Pratt'

_publ_section_title
;Dichloro[1,1'-(5,9-dithia-2,12-diazoniatrideca-1,12-diene-1,13-diyl)dinaphthalen-2-olato-\k^2^<i>O</i>,<i>O</i>']dimethyltin(IV)
 acetonitrile solvate
;
_journal_issue 1
_journal_name_full 'Acta Crystallographica Section C'
_journal_page_first m10
_journal_page_last m12
_journal_paper_doi 10.1107/S0108270102021091
_journal_volume 59
_journal_year 2003
_chemical_formula_iupac '[Sn (C H3)2 Cl2 (C29 H30 N2 O2 S2)] , C2 H3 N'
_chemical_formula_moiety 'C31 H36 Cl2 N2 O2 S2 Sn , C2 H3 N'
_chemical_formula_sum 'C33 H39 Cl2 N3 O2 S2 Sn'
_chemical_formula_weight 763.38
_chemical_melting_point .481E-305
_chemical_name_systematic
;
Dichloro[2,2'-(5,9-dithia-2,12-diazoniatrideca-1,12-diene-1,13-
diyl)dinaphthalenolato-\k^2^O,O']dimethyltin(IV) acetonitrile solvate
;
_space_group_IT_number 2
_symmetry_cell_setting triclinic
_symmetry_space_group_name_Hall '-P 1'
_symmetry_space_group_name_H-M 'P -1'
_atom_sites_solution_hydrogens geom
_atom_sites_solution_primary direct
_atom_sites_solution_secondary difmap
_cell_angle_alpha 84.32(2)
_cell_angle_beta 66.41(2)
_cell_angle_gamma 71.10(2)
_cell_formula_units_Z 2
_cell_length_a 12.334(2)
_cell_length_b 12.765(2)
_cell_length_c 12.832(2)
_cell_measurement_reflns_used 19845
_cell_measurement_temperature 293.0(10)
_cell_measurement_theta_max 25.0
_cell_measurement_theta_min 2.9
_cell_volume 1750.6(6)
_computing_cell_refinement 'DENZO-SMN (Otwinowski & Minor, 1997)'
_computing_data_collection 'COLLECT (Nonius, 1998)'
_computing_data_reduction 'SCALEPACK (Otwinowski & Minor, 1997)'
_computing_molecular_graphics 'SHELXTL/PC (Sheldrick, 1990)'
_computing_structure_refinement 'SHELXL97 (Sheldrick, 1997)'
_computing_structure_solution 'SIR92 (Altomare et al., 1994)'
_diffrn_ambient_temperature 293.0(10)
_diffrn_detector_area_resol_mean 18
_diffrn_measured_fraction_theta_full 0.98
_diffrn_measured_fraction_theta_max 0.98
_diffrn_measurement_device_type 'Nonius KappaCCD area-detector'
_diffrn_measurement_method '\f and \w scans with 1.0\% steps'
_diffrn_radiation_monochromator graphite
_diffrn_radiation_source 'fine-focus sealed tube'
_diffrn_radiation_type MoK\a
_diffrn_radiation_wavelength 0.71070
_diffrn_reflns_av_R_equivalents 0.038
_diffrn_reflns_av_sigmaI/netI 0.058
_diffrn_reflns_limit_h_max 14
_diffrn_reflns_limit_h_min -14
_diffrn_reflns_limit_k_max 15
_diffrn_reflns_limit_k_min -14
_diffrn_reflns_limit_l_max 15
_diffrn_reflns_limit_l_min -15
_diffrn_reflns_number 19845
_diffrn_reflns_theta_full 25.0
_diffrn_reflns_theta_max 25.0
_diffrn_reflns_theta_min 2.9
_diffrn_standards_decay_% <2
_exptl_absorpt_coefficient_mu 1.04
_exptl_absorpt_correction_T_max 0.81
_exptl_absorpt_correction_T_min 0.75
_exptl_absorpt_correction_type multi-scan
_exptl_absorpt_process_details '(SORTAV; Blessing, 1995, 1997)'
_exptl_crystal_colour yellow
_exptl_crystal_density_diffrn 1.448
_exptl_crystal_density_meas ?
_exptl_crystal_density_method 'not measured'
_exptl_crystal_description rod
_exptl_crystal_F_000 780
_exptl_crystal_size_max 0.5
_exptl_crystal_size_mid 0.3
_exptl_crystal_size_min 0.2
_refine_diff_density_max 0.33
_refine_diff_density_min -0.53
_refine_ls_extinction_method none
_refine_ls_goodness_of_fit_ref 1.06
_refine_ls_hydrogen_treatment mixed
_refine_ls_matrix_type full
_refine_ls_number_parameters 406
_refine_ls_number_reflns 6059
_refine_ls_number_restraints 0
_refine_ls_restrained_S_all 1.06
_refine_ls_R_factor_all 0.037
_refine_ls_R_factor_gt 0.030
_refine_ls_shift/su_max 0.003
_refine_ls_shift/su_mean 0.000
_refine_ls_structure_factor_coef Fsqd
_refine_ls_weighting_details 'calc w = 1/[\s^2^(Fo^2^)+0.66P] where P=(Fo^2^+2Fc^2^)/3'
_refine_ls_weighting_scheme calc
_refine_ls_wR_factor_gt 0.073
_refine_ls_wR_factor_ref 0.077
_reflns_number_gt 5462
_reflns_number_total 6059
_reflns_threshold_expression I>2\s(I)
_cod_data_source_file fr1402.cif
_cod_data_source_block I
_cod_depositor_comments
;
The following automatic conversions were performed:

'_exptl_crystal_density_meas' value 'not measured' was changed to '?'
- the value is perceived as not measured.

Automatic conversion script
Id: cif_fix_values 3008 2015-01-20 13:52:24Z robertas 
;
_cod_original_formula_sum 'C33 H39 Cl2 N3 O2 S2 Sn1'
_cod_database_code 2013146
_cod_database_fobs_code 2013146

loop_
_symmetry_equiv_pos_as_xyz
'x, y, z'
'-x, -y, -z'

loop_
_atom_site_label
_atom_site_fract_x
_atom_site_fract_y
_atom_site_fract_z
_atom_site_U_iso_or_equiv
_atom_site_adp_type
_atom_site_calc_flag
_atom_site_refinement_flags
_atom_site_occupancy
_atom_site_disorder_assembly
_atom_site_disorder_group
_atom_site_type_symbol
Sn 0.294379(15) 0.234569(13) 0.309742(14) 0.03861(8) Uani d . 1 . . Sn
Cl1 0.23802(8) 0.21348(7) 0.14574(7) 0.0636(2) Uani d . 1 . . Cl
Cl2 0.34657(7) 0.25051(6) 0.48914(6) 0.05563(18) Uani d . 1 . . Cl
S1 0.07621(8) 0.52430(6) 0.84959(6) 0.0601(2) Uani d . 1 . . S
S2 0.16512(8) 0.06745(6) 0.85720(6) 0.0595(2) Uani d . 1 . . S
O1 0.2064(2) 0.41709(15) 0.33493(16) 0.0536(5) Uani d . 1 . . O
O2 0.38426(19) 0.05605(15) 0.32520(16) 0.0531(5) Uani d . 1 . . O
N1 0.1961(2) 0.52287(19) 0.50354(19) 0.0474(5) Uani d D 1 . . N
H10 0.204(3) 0.4628(18) 0.473(3) 0.080(12) Uiso d D 1 . . H
N2 0.3625(2) -0.02522(18) 0.52340(18) 0.0432(5) Uani d D 1 . . N
H20 0.361(2) 0.0297(15) 0.4812(19) 0.041(7) Uiso d D 1 . . H
C1 0.2077(2) 0.5063(2) 0.2758(2) 0.0456(6) Uani d . 1 . . C
C2 0.2257(3) 0.5059(3) 0.1592(3) 0.0568(7) Uani d . 1 . . C
H2 0.2377 0.4406 0.1237 0.068 Uiso calc R 1 . . H
C3 0.2257(3) 0.5991(3) 0.0995(3) 0.0617(8) Uani d . 1 . . C
H3 0.2400 0.5956 0.0229 0.074 Uiso calc R 1 . . H
C4 0.2049(3) 0.7021(3) 0.1487(3) 0.0556(7) Uani d . 1 . . C
C5 0.2063(3) 0.7976(3) 0.0835(3) 0.0758(10) Uani d . 1 . . C
H5 0.2227 0.7928 0.0065 0.091 Uiso calc R 1 . . H
C6 0.1843(4) 0.8961(3) 0.1311(4) 0.0846(12) Uani d . 1 . . C
H6 0.1871 0.9581 0.0868 0.101 Uiso calc R 1 . . H
C7 0.1575(3) 0.9041(3) 0.2463(4) 0.0734(10) Uani d . 1 . . C
H7 0.1398 0.9725 0.2793 0.088 Uiso calc R 1 . . H
C8 0.1568(3) 0.8127(2) 0.3124(3) 0.0595(8) Uani d . 1 . . C
H8 0.1389 0.8200 0.3895 0.071 Uiso calc R 1 . . H
C9 0.1829(2) 0.7081(2) 0.2649(2) 0.0466(6) Uani d . 1 . . C
C10 0.1890(2) 0.6073(2) 0.3286(2) 0.0417(6) Uani d . 1 . . C
C11 0.1862(2) 0.6078(2) 0.4393(2) 0.0436(6) Uani d . 1 . . C
H11 0.1764 0.6753 0.4693 0.052 Uiso calc R 1 . . H
C12 0.2001(3) 0.5249(2) 0.6156(2) 0.0505(7) Uani d . 1 . . C
H12A 0.2176 0.5913 0.6252 0.061 Uiso calc R 1 . . H
H12B 0.2667 0.4613 0.6211 0.061 Uiso calc R 1 . . H
C13 0.0776(3) 0.5227(3) 0.7092(2) 0.0540(7) Uani d . 1 . . C
H13A 0.0603 0.4567 0.6983 0.065 Uiso calc R 1 . . H
H13B 0.0116 0.5864 0.7030 0.065 Uiso calc R 1 . . H
C14 0.1789(3) 0.3880(2) 0.8546(2) 0.0487(6) Uani d . 1 . . C
H14A 0.2584 0.3778 0.7912 0.058 Uiso calc R 1 . . H
H14B 0.1932 0.3834 0.9241 0.058 Uiso calc R 1 . . H
C15 0.1301(3) 0.2944(2) 0.8499(3) 0.0534(7) Uani d . 1 . . C
H15A 0.1195 0.2959 0.7788 0.064 Uiso calc R 1 . . H
H15B 0.0494 0.3049 0.9117 0.064 Uiso calc R 1 . . H
C16 0.2190(3) 0.1827(2) 0.8592(2) 0.0483(6) Uani d . 1 . . C
H16A 0.2311 0.1827 0.9294 0.058 Uiso calc R 1 . . H
H16B 0.2992 0.1725 0.7966 0.058 Uiso calc R 1 . . H
C17 0.1996(3) 0.0552(2) 0.7076(2) 0.0469(6) Uani d . 1 . . C
H17A 0.1449 0.0204 0.6977 0.056 Uiso calc R 1 . . H
H17B 0.1842 0.1285 0.6766 0.056 Uiso calc R 1 . . H
C18 0.3335(3) -0.0129(2) 0.6437(2) 0.0501(7) Uani d . 1 . . C
H18A 0.3880 0.0226 0.6529 0.060 Uiso calc R 1 . . H
H18B 0.3490 -0.0856 0.6759 0.060 Uiso calc R 1 . . H
C19 0.3931(2) -0.1184(2) 0.4709(2) 0.0408(6) Uani d . 1 . . C
H19 0.3959 -0.1810 0.5147 0.049 Uiso calc R 1 . . H
C20 0.4159(2) -0.0429(2) 0.2827(2) 0.0405(6) Uani d . 1 . . C
C21 0.4467(3) -0.0608(2) 0.1654(2) 0.0507(7) Uani d . 1 . . C
H21 0.4437 -0.0009 0.1178 0.061 Uiso calc R 1 . . H
C22 0.4799(3) -0.1637(2) 0.1226(2) 0.0543(7) Uani d . 1 . . C
H22 0.5000 -0.1733 0.0454 0.065 Uiso calc R 1 . . H
C23 0.4855(2) -0.2583(2) 0.1907(2) 0.0473(6) Uani d . 1 . . C
C24 0.5182(3) -0.3649(3) 0.1431(3) 0.0613(8) Uani d . 1 . . C
H24 0.5353 -0.3730 0.0663 0.074 Uiso calc R 1 . . H
C25 0.5251(3) -0.4555(3) 0.2078(3) 0.0688(9) Uani d . 1 . . C
H25 0.5468 -0.5252 0.1754 0.083 Uiso calc R 1 . . H
C26 0.4995(3) -0.4444(2) 0.3231(3) 0.0652(9) Uani d . 1 . . C
H26 0.5042 -0.5068 0.3672 0.078 Uiso calc R 1 . . H
C27 0.4675(3) -0.3418(2) 0.3721(3) 0.0527(7) Uani d . 1 . . C
H27 0.4521 -0.3358 0.4488 0.063 Uiso calc R 1 . . H
C28 0.4579(2) -0.2454(2) 0.3073(2) 0.0421(6) Uani d . 1 . . C
C29 0.4226(2) -0.1350(2) 0.3544(2) 0.0384(5) Uani d . 1 . . C
C30 0.4683(3) 0.2524(3) 0.2013(3) 0.0571(7) Uani d . 1 . . C
H30A 0.4567 0.3082 0.1475 0.086 Uiso calc R 1 . . H
H30B 0.5223 0.1831 0.1614 0.086 Uiso calc R 1 . . H
H30C 0.5050 0.2738 0.2457 0.086 Uiso calc R 1 . . H
C31 0.1234(3) 0.2187(3) 0.4290(3) 0.0592(8) Uani d . 1 . . C
H31A 0.1391 0.1541 0.4726 0.089 Uiso calc R 1 . . H
H31B 0.0743 0.2116 0.3896 0.089 Uiso calc R 1 . . H
H31C 0.0791 0.2832 0.4791 0.089 Uiso calc R 1 . . H
C32 0.0501(4) 0.8214(4) 0.8547(4) 0.0904(12) Uani d . 1 A 1 C
H32A 0.0338 0.8951 0.8804 0.136 Uiso calc PR 0.804(9) B 1 H
H32B 0.1052 0.7696 0.8851 0.136 Uiso calc PR 0.804(9) B 1 H
H32C -0.0268 0.8045 0.8801 0.136 Uiso calc PR 0.804(9) B 1 H
C33A 0.1076(5) 0.8137(4) 0.7314(5) 0.0786(17) Uani d P 0.804(9) A 1 C
N3A 0.1507(6) 0.8078(4) 0.6353(5) 0.119(2) Uani d P 0.804(9) A 1 N
C33B 0.175(2) 0.7750(17) 0.772(2) 0.0786(17) Uani d P 0.196(9) B 2 C
N3B 0.263(2) 0.7464(18) 0.6983(18) 0.119(2) Uani d P 0.196(9) B 2 N

loop_
_atom_site_aniso_label
_atom_site_aniso_U_11
_atom_site_aniso_U_22
_atom_site_aniso_U_33
_atom_site_aniso_U_12
_atom_site_aniso_U_13
_atom_site_aniso_U_23
Sn 0.03960(11) 0.03938(11) 0.03585(11) -0.00729(7) -0.01700(8) -0.00174(7)
Cl1 0.0709(5) 0.0777(5) 0.0511(4) -0.0161(4) -0.0362(4) -0.0072(4)
Cl2 0.0716(5) 0.0486(4) 0.0541(4) -0.0070(3) -0.0399(4) -0.0040(3)
S1 0.0755(5) 0.0490(4) 0.0388(4) -0.0023(4) -0.0173(3) -0.0047(3)
S2 0.0809(5) 0.0560(4) 0.0349(4) -0.0278(4) -0.0102(3) -0.0008(3)
O1 0.0733(13) 0.0376(10) 0.0465(11) -0.0053(9) -0.0289(10) -0.0002(8)
O2 0.0713(13) 0.0368(10) 0.0494(11) -0.0045(9) -0.0302(10) -0.0041(8)
N1 0.0563(14) 0.0428(13) 0.0382(12) -0.0099(10) -0.0169(10) -0.0021(10)
N2 0.0488(12) 0.0412(12) 0.0342(11) -0.0049(10) -0.0169(10) -0.0035(10)
C1 0.0414(14) 0.0468(15) 0.0439(15) -0.0032(11) -0.0205(11) 0.0023(12)
C2 0.0584(17) 0.0624(18) 0.0471(16) -0.0090(14) -0.0251(14) -0.0023(14)
C3 0.0658(19) 0.078(2) 0.0448(16) -0.0206(16) -0.0291(15) 0.0135(15)
C4 0.0451(15) 0.0637(19) 0.0599(18) -0.0150(13) -0.0274(14) 0.0180(15)
C5 0.076(2) 0.088(3) 0.076(2) -0.033(2) -0.044(2) 0.037(2)
C6 0.091(3) 0.073(3) 0.106(3) -0.034(2) -0.058(2) 0.046(2)
C7 0.066(2) 0.0479(18) 0.107(3) -0.0186(15) -0.038(2) 0.0198(18)
C8 0.0486(16) 0.0488(17) 0.075(2) -0.0123(13) -0.0215(15) 0.0089(15)
C9 0.0317(12) 0.0477(15) 0.0571(17) -0.0088(11) -0.0185(12) 0.0091(12)
C10 0.0343(12) 0.0399(13) 0.0429(14) -0.0038(10) -0.0131(11) 0.0003(11)
C11 0.0356(13) 0.0399(14) 0.0453(15) -0.0039(10) -0.0106(11) -0.0046(11)
C12 0.0549(16) 0.0535(16) 0.0403(15) -0.0112(13) -0.0189(13) -0.0039(12)
C13 0.0540(16) 0.0552(17) 0.0413(15) -0.0035(13) -0.0179(13) 0.0027(12)
C14 0.0549(16) 0.0501(15) 0.0419(15) -0.0118(12) -0.0231(12) 0.0008(12)
C15 0.0524(16) 0.0535(17) 0.0543(17) -0.0111(13) -0.0241(14) -0.0018(13)
C16 0.0559(16) 0.0499(15) 0.0401(14) -0.0124(12) -0.0223(12) -0.0023(12)
C17 0.0533(16) 0.0487(15) 0.0398(14) -0.0164(12) -0.0176(12) -0.0045(11)
C18 0.0542(16) 0.0569(16) 0.0357(14) -0.0055(13) -0.0218(12) -0.0051(12)
C19 0.0354(13) 0.0415(14) 0.0419(14) -0.0068(10) -0.0151(11) -0.0003(11)
C20 0.0377(13) 0.0411(14) 0.0393(13) -0.0044(10) -0.0161(10) -0.0069(10)
C21 0.0552(16) 0.0512(16) 0.0420(15) -0.0098(13) -0.0196(13) -0.0023(12)
C22 0.0537(16) 0.0631(19) 0.0397(15) -0.0097(13) -0.0154(13) -0.0126(13)
C23 0.0379(13) 0.0469(15) 0.0522(16) -0.0070(11) -0.0136(12) -0.0165(12)
C24 0.0533(17) 0.0604(19) 0.064(2) -0.0122(14) -0.0148(15) -0.0268(16)
C25 0.0581(19) 0.0493(18) 0.090(3) -0.0149(14) -0.0150(17) -0.0255(18)
C26 0.0540(17) 0.0407(16) 0.094(3) -0.0123(13) -0.0238(17) -0.0005(16)
C27 0.0507(16) 0.0429(15) 0.0598(18) -0.0116(12) -0.0181(13) -0.0037(13)
C28 0.0303(12) 0.0415(14) 0.0508(15) -0.0072(10) -0.0132(11) -0.0080(11)
C29 0.0334(12) 0.0382(13) 0.0412(14) -0.0066(10) -0.0141(10) -0.0064(10)
C30 0.0524(16) 0.0651(19) 0.0520(17) -0.0209(14) -0.0175(13) 0.0067(14)
C31 0.0468(16) 0.072(2) 0.0515(17) -0.0171(14) -0.0137(13) 0.0035(14)
C32 0.099(3) 0.087(3) 0.082(3) -0.039(2) -0.023(2) -0.006(2)
C33A 0.082(4) 0.068(3) 0.079(4) -0.041(3) -0.006(2) -0.018(2)
N3A 0.145(5) 0.107(4) 0.092(4) -0.080(4) 0.005(3) -0.030(3)
C33B 0.082(4) 0.068(3) 0.079(4) -0.041(3) -0.006(2) -0.018(2)
N3B 0.145(5) 0.107(4) 0.092(4) -0.080(4) 0.005(3) -0.030(3)

loop_
_atom_type_symbol
_atom_type_description
_atom_type_scat_dispersion_real
_atom_type_scat_dispersion_imag
_atom_type_scat_source
C C 0.0033 0.0016 'International Tables Vol C Tables 4.2.6.8 and 6.1.1.4'
H H 0.0000 0.0000 'International Tables Vol C Tables 4.2.6.8 and 6.1.1.4'
Sn Sn -0.6537 1.4246 'International Tables Vol C Tables 4.2.6.8 and 6.1.1.4'
Cl Cl 0.1484 0.1585 'International Tables Vol C Tables 4.2.6.8 and 6.1.1.4'
S S 0.1246 0.1234 'International Tables Vol C Tables 4.2.6.8 and 6.1.1.4'
O O 0.0106 0.0060 'International Tables Vol C Tables 4.2.6.8 and 6.1.1.4'
N N 0.0061 0.0033 'International Tables Vol C Tables 4.2.6.8 and 6.1.1.4'

loop_
_geom_angle_atom_site_label_1
_geom_angle_atom_site_label_2
_geom_angle_atom_site_label_3
_geom_angle
_geom_angle_publ_flag
Cl1 Sn Cl2 177.06(3) yes
Cl1 Sn O1 96.68(5) yes
Cl1 Sn O2 96.95(5) yes
Cl2 Sn O1 84.62(5) yes
Cl2 Sn O2 81.62(5) yes
Cl1 Sn C30 93.13(9) yes
Cl1 Sn C31 91.27(9) yes
Cl2 Sn C30 89.46(9) yes
Cl2 Sn C31 86.15(9) yes
O1 Sn O2 166.03(7) yes
O1 Sn C30 91.72(11) yes
O1 Sn C31 87.57(11) yes
O2 Sn C30 90.56(10) yes
O2 Sn C31 89.10(11) yes
C30 Sn C31 175.59(12) yes
C13 S1 C14 102.10(13) no
C16 S2 C17 100.87(13) no
Sn O1 C1 139.17(17) no
Sn O2 C20 144.59(17) no
C11 N1 C12 124.7(2) no
C11 N1 H10 114(3) no
C12 N1 H10 122(3) no
C18 N2 C19 124.7(2) no
C18 N2 H20 121(2) no
C19 N2 H20 114(2) no
O1 C1 C2 121.5(3) no
O1 C1 C10 119.8(2) no
C2 C1 C10 118.7(3) no
C1 C2 C3 120.7(3) no
C2 C3 C4 122.8(3) no
C3 C4 C5 121.2(3) no
C3 C4 C9 118.9(3) no
C5 C4 C9 119.8(3) no
C4 C5 C6 121.0(4) no
C5 C6 C7 119.7(3) no
C6 C7 C8 121.1(4) no
C7 C8 C9 120.7(3) no
C4 C9 C8 117.5(3) no
C4 C9 C10 118.8(3) no
C8 C9 C10 123.7(3) no
C1 C10 C9 119.9(2) no
C1 C10 C11 120.1(2) no
C9 C10 C11 119.8(2) no
N1 C11 C10 126.1(3) no
N1 C12 C13 110.9(2) no
S1 C13 C12 113.4(2) no
S1 C14 C15 114.2(2) no
C14 C15 C16 111.1(2) no
S2 C16 C15 113.5(2) no
S2 C17 C18 111.0(2) no
N2 C18 C17 111.8(2) no
N2 C19 C29 126.9(2) no
O2 C20 C21 121.1(2) no
O2 C20 C29 119.4(2) no
C21 C20 C29 119.4(2) no
C20 C21 C22 120.4(3) no
C21 C22 C23 122.5(3) no
C22 C23 C24 120.8(3) no
C22 C23 C28 119.4(2) no
C24 C23 C28 119.8(3) no
C23 C24 C25 120.8(3) no
C24 C25 C26 120.1(3) no
C25 C26 C27 120.5(3) no
C26 C27 C28 120.8(3) no
C23 C28 C27 117.9(2) no
C23 C28 C29 118.7(2) no
C27 C28 C29 123.4(3) no
C19 C29 C20 120.0(2) no
C19 C29 C28 120.5(2) no
C20 C29 C28 119.6(2) no
N3A C33A C32 179.0(6) no
N3B C33B C32 170.(2) no
C1 C2 H2 119.6 no
C3 C2 H2 119.6 no
C2 C3 H3 118.6 no
C4 C3 H3 118.6 no
C4 C5 H5 119.5 no
C6 C5 H5 119.5 no
C5 C6 H6 120.1 no
C7 C6 H6 120.1 no
C6 C7 H7 119.5 no
C8 C7 H7 119.5 no
C7 C8 H8 119.6 no
C9 C8 H8 119.6 no
N1 C11 H11 116.9 no
C10 C11 H11 116.9 no
N1 C12 H12A 109.5 no
N1 C12 H12B 109.5 no
C13 C12 H12A 109.5 no
C13 C12 H12B 109.5 no
S1 C13 H13A 108.9 no
S1 C13 H13B 108.9 no
C12 C13 H13A 108.9 no
C12 C13 H13B 108.9 no
S1 C14 H14A 108.7 no
S1 C14 H14B 108.7 no
C15 C14 H14A 108.7 no
C15 C14 H14B 108.7 no
C14 C15 H15A 109.4 no
C14 C15 H15B 109.4 no
C16 C15 H15A 109.4 no
C16 C15 H15B 109.4 no
S2 C16 H16A 108.9 no
S2 C16 H16B 108.9 no
C15 C16 H16A 108.9 no
C15 C16 H16B 108.9 no
S2 C17 H17A 109.4 no
S2 C17 H17B 109.4 no
C18 C17 H17A 109.4 no
C18 C17 H17B 109.4 no
N2 C18 H18A 109.3 no
N2 C18 H18B 109.3 no
C17 C18 H18A 109.3 no
C17 C18 H18B 109.3 no
N2 C19 H19 116.5 no
C29 C19 H19 116.5 no
C20 C21 H21 119.8 no
C22 C21 H21 119.8 no
C21 C22 H22 118.7 no
C23 C22 H22 118.7 no
C23 C24 H24 119.6 no
C25 C24 H24 119.6 no
C24 C25 H25 120.0 no
C26 C25 H25 120.0 no
C25 C26 H26 119.7 no
C27 C26 H26 119.7 no
C26 C27 H27 119.6 no
C28 C27 H27 119.6 no
Sn C30 H30A 109.5 no
Sn C30 H30B 109.5 no
Sn C30 H30C 109.5 no
Sn C31 H31A 109.5 no
Sn C31 H31B 109.5 no
Sn C31 H31C 109.5 no
H12A C12 H12B 108.0 no
H13A C13 H13B 107.7 no
H14A C14 H14B 107.6 no
H15A C15 H15B 108.0 no
H16A C16 H16B 107.7 no
H17A C17 H17B 108.0 no
H18A C18 H18B 107.9 no
H30A C30 H30B 109.5 no
H30A C30 H30C 109.5 no
H30B C30 H30C 109.5 no
H31A C31 H31B 109.5 no
H31A C31 H31C 109.5 no
H31B C31 H31C 109.5 no

loop_
_geom_bond_atom_site_label_1
_geom_bond_atom_site_label_2
_geom_bond_site_symmetry_2
_geom_bond_distance
_geom_bond_publ_flag
Sn Cl1 . 2.5276(7) yes
Sn Cl2 . 2.6681(7) yes
Sn O1 . 2.223(2) yes
Sn O2 . 2.216(2) yes
Sn C30 . 2.110(3) yes
Sn C31 . 2.113(3) yes
S1 C13 . 1.797(3) no
S1 C14 . 1.803(3) no
S2 C16 . 1.806(3) no
S2 C17 . 1.804(3) no
O1 C1 . 1.306(3) yes
O2 C20 . 1.300(3) yes
N1 C11 . 1.299(3) yes
N1 C12 . 1.462(4) yes
N1 H10 . 0.86(3) no
N2 C18 . 1.452(3) yes
N2 C19 . 1.294(3) yes
N2 H20 . 0.84(3) no
C1 C2 . 1.422(4) no
C1 C10 . 1.425(4) yes
C2 C3 . 1.350(4) yes
C3 C4 . 1.416(5) no
C4 C5 . 1.410(5) no
C4 C9 . 1.411(4) no
C5 C6 . 1.350(6) no
C6 C7 . 1.386(6) no
C7 C8 . 1.374(4) no
C8 C9 . 1.409(4) no
C9 C10 . 1.452(4) no
C10 C11 . 1.408(4) yes
C12 C13 . 1.514(4) no
C14 C15 . 1.516(4) no
C15 C16 . 1.520(4) no
C17 C18 . 1.511(4) no
C19 C29 . 1.410(4) yes
C20 C21 . 1.421(4) no
C20 C29 . 1.421(4) yes
C21 C22 . 1.346(4) yes
C22 C23 . 1.418(4) no
C23 C24 . 1.414(4) no
C23 C28 . 1.410(4) no
C24 C25 . 1.356(5) no
C25 C26 . 1.395(5) no
C26 C27 . 1.377(4) no
C27 C28 . 1.414(4) no
C28 C29 . 1.450(3) no
C32 C33A . 1.450(7) no
C33A N3A . 1.130(7) no
C32 C33B . 1.44(2) no
C33B N3B . 1.10(3) no
C2 H2 . 0.93 no
C3 H3 . 0.93 no
C5 H5 . 0.93 no
C6 H6 . 0.93 no
C7 H7 . 0.93 no
C8 H8 . 0.93 no
C11 H11 . 0.93 no
C12 H12A . 0.97 no
C12 H12B . 0.97 no
C13 H13A . 0.97 no
C13 H13B . 0.97 no
C14 H14A . 0.97 no
C14 H14B . 0.97 no
C15 H15A . 0.97 no
C15 H15B . 0.97 no
C16 H16A . 0.97 no
C16 H16B . 0.97 no
C17 H17A . 0.97 no
C17 H17B . 0.97 no
C18 H18A . 0.97 no
C18 H18B . 0.97 no
C19 H19 . 0.93 no
C21 H21 . 0.93 no
C22 H22 . 0.93 no
C24 H24 . 0.93 no
C25 H25 . 0.93 no
C26 H26 . 0.93 no
C27 H27 . 0.93 no
C30 H30A . 0.96 no
C30 H30B . 0.96 no
C30 H30C . 0.96 no
C31 H31A . 0.96 no
C31 H31B . 0.96 no
C31 H31C . 0.96 no
C32 H32A . 0.96 no
C32 H32B . 0.96 no
C32 H32C . 0.96 no

loop_
_geom_hbond_atom_site_label_D
_geom_hbond_atom_site_label_H
_geom_hbond_atom_site_label_A
_geom_hbond_distance_DH
_geom_hbond_distance_HA
_geom_hbond_distance_DA
_geom_hbond_angle_DHA
N1 H10 O1 0.86(3) 1.90(4) 2.601(3) 138(3)
N2 H20 O2 0.84(3) 1.92(3) 2.594(3) 137(3)

loop_
_geom_torsion_atom_site_label_1
_geom_torsion_atom_site_label_2
_geom_torsion_atom_site_label_3
_geom_torsion_atom_site_label_4
_geom_torsion
C30 Sn O1 C1 40.5(3)
C31 Sn O1 C1 -143.9(3)
Cl1 Sn O1 C1 -52.9(3)
Cl2 Sn O1 C1 129.8(3)
C30 Sn O2 C20 -91.5(3)
C31 Sn O2 C20 92.9(3)
Cl1 Sn O2 C20 1.8(3)
Cl2 Sn O2 C20 179.2(3)
Sn O1 C1 C2 32.7(4)
Sn O1 C1 C10 -148.3(2)
O1 C1 C2 C3 179.4(3)
C10 C1 C2 C3 0.3(4)
C1 C2 C3 C4 -1.7(5)
C2 C3 C4 C5 179.6(3)
C2 C3 C4 C9 -0.1(5)
C9 C4 C5 C6 -1.5(5)
C3 C4 C5 C6 178.8(3)
C4 C5 C6 C7 -1.2(6)
C5 C6 C7 C8 2.1(6)
C6 C7 C8 C9 -0.2(5)
C7 C8 C9 C4 -2.4(4)
C7 C8 C9 C10 177.3(3)
C5 C4 C9 C8 3.2(4)
C3 C4 C9 C8 -177.1(3)
C5 C4 C9 C10 -176.5(3)
C3 C4 C9 C10 3.2(4)
O1 C1 C10 C11 8.8(4)
C2 C1 C10 C11 -172.2(2)
O1 C1 C10 C9 -176.3(2)
C2 C1 C10 C9 2.8(4)
C8 C9 C10 C11 -9.2(4)
C4 C9 C10 C11 170.4(2)
C8 C9 C10 C1 175.8(2)
C4 C9 C10 C1 -4.5(4)
C12 N1 C11 C10 176.3(2)
C1 C10 C11 N1 -2.0(4)
C9 C10 C11 N1 -176.9(2)
C11 N1 C12 C13 105.1(3)
N1 C12 C13 S1 179.7(2)
C14 S1 C13 C12 -70.6(2)
C13 S1 C14 C15 -65.7(2)
S1 C14 C15 C16 -177.7(2)
C14 C15 C16 S2 178.8(2)
C17 S2 C16 C15 77.1(2)
C16 S2 C17 C18 84.0(2)
C19 N2 C18 C17 -115.3(3)
S2 C17 C18 N2 179.0(2)
C18 N2 C19 C29 -179.7(2)
Sn O2 C20 C29 -151.2(2)
Sn O2 C20 C21 30.1(4)
O2 C20 C21 C22 179.6(3)
C29 C20 C21 C22 1.0(4)
C20 C21 C22 C23 0.4(4)
C21 C22 C23 C28 -1.4(4)
C21 C22 C23 C24 178.6(3)
C28 C23 C24 C25 -0.8(4)
C22 C23 C24 C25 179.2(3)
C23 C24 C25 C26 0.0(5)
C24 C25 C26 C27 -0.1(5)
C25 C26 C27 C28 1.0(5)
C24 C23 C28 C27 1.6(4)
C22 C23 C28 C27 -178.4(2)
C24 C23 C28 C29 -179.0(2)
C22 C23 C28 C29 1.0(4)
C26 C27 C28 C23 -1.7(4)
C26 C27 C28 C29 178.9(3)
N2 C19 C29 C20 -2.4(4)
N2 C19 C29 C28 178.6(2)
O2 C20 C29 C19 1.0(4)
C21 C20 C29 C19 179.6(2)
O2 C20 C29 C28 180.0(2)
C21 C20 C29 C28 -1.4(4)
C23 C28 C29 C19 179.3(2)
C27 C28 C29 C19 -1.3(4)
C23 C28 C29 C20 0.3(3)
C27 C28 C29 C20 179.7(2)
